data_7011904
loop_
_publ_author_name
'Srinivasan S. Kuduva'
'Narcis Avarvari'
'Marc Fourmigu\'e'

_publ_section_title
;
 SbS and SS interactions in the first neutral and oxidized
 diphenylstibino (Ph2Sb--) derivatives of the redox active
 tetrathiafulvalene (TTF) core
;
_journal_issue 19
_journal_name_full 'J. Chem. Soc., Dalton Trans.'
_journal_page_first 3686
_journal_page_last 3690
_journal_paper_doi 10.1039/b205594p
_journal_year 2002
_chemical_formula_sum 'C32 H26 S4 Sb2'
_chemical_formula_weight 782.27
_chemical_name_common o-Me2TTF(SbPh2)2
_chemical_name_systematic
; 
3,4-bis(diphenylstibino)-3',4'-dimethyl tetrathiafulvalene
;
_space_group_IT_number 15
_symmetry_cell_setting monoclinic
_symmetry_space_group_name_Hall '-C 2yc'
_symmetry_space_group_name_H-M 'C 1 2/c 1'
_atom_sites_solution_hydrogens geom
_atom_sites_solution_primary direct
_atom_sites_solution_secondary difmap
_audit_creation_method SHELXL-97
_cell_angle_alpha 90.00
_cell_angle_beta 99.526(11)
_cell_angle_gamma 90.00
_cell_formula_units_Z 8
_cell_length_a 40.546(4)
_cell_length_b 6.3151(4)
_cell_length_c 24.613(2)
_cell_measurement_reflns_used 8000
_cell_measurement_temperature 293(2)
_cell_measurement_theta_max 26.56
_cell_measurement_theta_min 2.04
_cell_volume 6215.3(9)
_computing_cell_refinement 'Select, Cell, STOE-IPDS'
_computing_data_collection 'Expose, STOE-IPDS'
_computing_data_reduction 'Integrate, STOE-IPDS'
_computing_structure_refinement 'SHELXL-97 (Sheldrick, 1997)'
_computing_structure_solution 'SHELXS-97 (Sheldrick, 1990)'
_diffrn_ambient_temperature 293(2)
_diffrn_detector_area_resol_mean 6.66
_diffrn_measured_fraction_theta_full 0.952
_diffrn_measured_fraction_theta_max 0.952
_diffrn_measurement_device_type STOE-IPDS
_diffrn_measurement_method 'Oscillation, Phi incr. 0.6 deg.'
_diffrn_radiation_monochromator graphite
_diffrn_radiation_source 'fine-focus sealed tube'
_diffrn_radiation_type MoK\a
_diffrn_radiation_wavelength 0.71073
_diffrn_reflns_av_R_equivalents 0.1607
_diffrn_reflns_av_sigmaI/netI 0.1686
_diffrn_reflns_limit_h_max 50
_diffrn_reflns_limit_h_min -50
_diffrn_reflns_limit_k_max 7
_diffrn_reflns_limit_k_min -7
_diffrn_reflns_limit_l_max 30
_diffrn_reflns_limit_l_min -30
_diffrn_reflns_number 25617
_diffrn_reflns_theta_full 26.56
_diffrn_reflns_theta_max 26.56
_diffrn_reflns_theta_min 2.04
_exptl_absorpt_coefficient_mu 2.028
_exptl_absorpt_correction_T_max 0.9768
_exptl_absorpt_correction_T_min 0.9034
_exptl_absorpt_correction_type numerical
_exptl_absorpt_process_details 'Faceit, STOE-IPDS'
_exptl_crystal_colour yellow
_exptl_crystal_density_diffrn 1.672
_exptl_crystal_density_method 'not measured'
_exptl_crystal_description needle
_exptl_crystal_F_000 3072
_exptl_crystal_size_max 0.4
_exptl_crystal_size_mid 0.04
_exptl_crystal_size_min 0.04
_refine_diff_density_max 0.547
_refine_diff_density_min -0.468
_refine_diff_density_rms 0.115
_refine_ls_extinction_method none
_refine_ls_goodness_of_fit_ref 0.806
_refine_ls_hydrogen_treatment constr
_refine_ls_matrix_type full
_refine_ls_number_parameters 343
_refine_ls_number_reflns 6151
_refine_ls_number_restraints 0
_refine_ls_restrained_S_all 0.806
_refine_ls_R_factor_all 0.1539
_refine_ls_R_factor_gt 0.0497
_refine_ls_shift/su_max 0.001
_refine_ls_shift/su_mean 0.000
_refine_ls_structure_factor_coef Fsqd
_refine_ls_weighting_details 'calc w=1/[\s^2^(Fo^2^)+(0.0160P)^2^+0.0000P] where P=(Fo^2^+2Fc^2^)/3'
_refine_ls_weighting_scheme calc
_refine_ls_wR_factor_gt 0.0676
_refine_ls_wR_factor_ref 0.0891
_reflns_number_gt 2466
_reflns_number_total 6151
_reflns_threshold_expression >2sigma(I)
_cod_data_source_file b205594p.txt
_cod_data_source_block bissb2
_cod_original_cell_volume 6215.4(9)
_cod_original_sg_symbol_H-M C2/c
_cod_database_code 7011904

loop_
_symmetry_equiv_pos_as_xyz
'x, y, z'
'-x, y, -z+1/2'
'x+1/2, y+1/2, z'
'-x+1/2, y+1/2, -z+1/2'
'-x, -y, -z'
'x, -y, z-1/2'
'-x+1/2, -y+1/2, -z'
'x+1/2, -y+1/2, z-1/2'

loop_
_atom_site_label
_atom_site_type_symbol
_atom_site_fract_x
_atom_site_fract_y
_atom_site_fract_z
_atom_site_U_iso_or_equiv
_atom_site_adp_type
_atom_site_occupancy
_atom_site_symmetry_multiplicity
_atom_site_calc_flag
_atom_site_refinement_flags
_atom_site_disorder_assembly
_atom_site_disorder_group
Sb1 Sb 0.158556(14) 0.61276(13) 0.15443(2) 0.04715(19) Uani 1 1 d . . .
Sb2 Sb 0.125444(14) 0.62339(14) 0.00392(2) 0.04924(19) Uani 1 1 d . . .
S1 S 0.10847(6) 1.0420(4) 0.15634(9) 0.0473(7) Uani 1 1 d . . .
S2 S 0.08232(6) 1.0485(4) 0.03704(9) 0.0480(7) Uani 1 1 d . . .
S4 S 0.03810(6) 1.4783(4) 0.05697(9) 0.0523(6) Uani 1 1 d . . .
S3 S 0.06489(6) 1.4548(4) 0.17503(9) 0.0587(8) Uani 1 1 d . . .
C1 C 0.12307(18) 0.8415(16) 0.1163(3) 0.040(2) Uani 1 1 d . . .
C2 C 0.11093(17) 0.8463(15) 0.0614(3) 0.043(2) Uani 1 1 d . . .
C8 C 0.0038(2) 1.8485(19) 0.0702(4) 0.064(3) Uani 1 1 d . . .
H8A H -0.0009 1.9509 0.0967 0.096 Uiso 1 1 calc R . .
H8B H -0.0167 1.7849 0.0526 0.096 Uiso 1 1 calc R . .
H8C H 0.0146 1.9172 0.0430 0.096 Uiso 1 1 calc R . .
C3 C 0.08258(19) 1.1691(14) 0.1016(3) 0.042(2) Uani 1 1 d . . .
C5 C 0.03914(19) 1.6703(15) 0.1535(4) 0.048(3) Uani 1 1 d . . .
C7 C 0.0327(2) 1.8222(18) 0.1973(4) 0.070(3) Uani 1 1 d . . .
H7A H 0.0183 1.9335 0.1809 0.104 Uiso 1 1 calc R . .
H7B H 0.0536 1.8818 0.2149 0.104 Uiso 1 1 calc R . .
H7C H 0.0223 1.7488 0.2240 0.104 Uiso 1 1 calc R . .
C4 C 0.06377(18) 1.3425(15) 0.1097(3) 0.042(2) Uani 1 1 d . . .
C6 C 0.02660(19) 1.6795(14) 0.0989(4) 0.045(2) Uani 1 1 d . . .
C6A C 0.1617(2) 0.8559(19) 0.2655(4) 0.057(3) Uani 1 1 d . . .
H6AA H 0.1696 0.9690 0.2472 0.068 Uiso 1 1 calc R . .
C5A C 0.1584(2) 0.878(2) 0.3208(5) 0.075(3) Uani 1 1 d . . .
H5AA H 0.1643 1.0049 0.3390 0.090 Uiso 1 1 calc R . .
C2A C 0.1417(2) 0.5051(17) 0.2680(4) 0.055(3) Uani 1 1 d . . .
H2AA H 0.1363 0.3752 0.2510 0.066 Uiso 1 1 calc R . .
C1A C 0.15332(18) 0.6684(15) 0.2374(4) 0.047(2) Uani 1 1 d . . .
C4A C 0.1465(3) 0.715(3) 0.3482(5) 0.082(4) Uani 1 1 d . . .
H4AA H 0.1442 0.7313 0.3849 0.098 Uiso 1 1 calc R . .
C3A C 0.1381(3) 0.530(2) 0.3220(5) 0.077(4) Uani 1 1 d . . .
H3AA H 0.1298 0.4192 0.3407 0.092 Uiso 1 1 calc R . .
C6B C 0.2019(3) 1.011(2) 0.1397(5) 0.072(4) Uani 1 1 d . . .
H6BA H 0.1819 1.0712 0.1226 0.087 Uiso 1 1 calc R . .
C5B C 0.2314(3) 1.131(3) 0.1442(5) 0.094(4) Uani 1 1 d . . .
H5BA H 0.2310 1.2678 0.1304 0.113 Uiso 1 1 calc R . .
C1B C 0.2017(2) 0.8081(19) 0.1598(4) 0.055(3) Uani 1 1 d . . .
C2B C 0.2324(3) 0.726(2) 0.1856(4) 0.076(3) Uani 1 1 d . . .
H2BA H 0.2337 0.5901 0.2001 0.091 Uiso 1 1 calc R . .
C3B C 0.2612(3) 0.850(3) 0.1896(5) 0.095(5) Uani 1 1 d . . .
H3BA H 0.2814 0.7940 0.2074 0.114 Uiso 1 1 calc R . .
C4B C 0.2610(3) 1.042(3) 0.1693(6) 0.093(5) Uani 1 1 d . . .
H4BA H 0.2808 1.1187 0.1719 0.111 Uiso 1 1 calc R . .
C6C C 0.1718(3) 1.017(2) 0.0016(5) 0.069(4) Uani 1 1 d . . .
H6CA H 0.1576 1.0798 0.0227 0.083 Uiso 1 1 calc R . .
C1C C 0.1654(2) 0.8106(18) -0.0161(4) 0.052(3) Uani 1 1 d . . .
C5C C 0.1985(3) 1.133(3) -0.0108(5) 0.088(4) Uani 1 1 d . . .
H5CA H 0.2015 1.2735 0.0005 0.105 Uiso 1 1 calc R . .
C3C C 0.2157(3) 0.840(3) -0.0568(5) 0.099(5) Uani 1 1 d . . .
H3CA H 0.2306 0.7761 -0.0766 0.118 Uiso 1 1 calc R . .
C4C C 0.2207(3) 1.039(3) -0.0402(5) 0.099(6) Uani 1 1 d . . .
H4CA H 0.2390 1.1146 -0.0483 0.119 Uiso 1 1 calc R . .
C2C C 0.1886(3) 0.7260(19) -0.0452(4) 0.075(3) Uani 1 1 d . . .
H2CA H 0.1859 0.5868 -0.0576 0.090 Uiso 1 1 calc R . .
C2D C 0.0926(2) 0.892(2) -0.0971(4) 0.065(3) Uani 1 1 d . . .
H2DA H 0.1086 0.9925 -0.0835 0.079 Uiso 1 1 calc R . .
C1D C 0.0906(2) 0.7076(16) -0.0673(4) 0.056(3) Uani 1 1 d . . .
C6D C 0.0668(3) 0.563(2) -0.0889(4) 0.092(4) Uani 1 1 d . . .
H6DA H 0.0646 0.4370 -0.0702 0.110 Uiso 1 1 calc R . .
C5D C 0.0454(3) 0.605(3) -0.1402(5) 0.109(5) Uani 1 1 d . . .
H5DA H 0.0293 0.5059 -0.1543 0.130 Uiso 1 1 calc R . .
C3D C 0.0715(3) 0.932(2) -0.1469(4) 0.077(4) Uani 1 1 d . . .
H3DA H 0.0734 1.0590 -0.1655 0.093 Uiso 1 1 calc R . .
C4D C 0.0482(3) 0.785(2) -0.1683(5) 0.085(4) Uani 1 1 d . . .
H4DA H 0.0344 0.8095 -0.2019 0.103 Uiso 1 1 calc R . .

loop_
_atom_site_aniso_label
_atom_site_aniso_U_11
_atom_site_aniso_U_22
_atom_site_aniso_U_33
_atom_site_aniso_U_23
_atom_site_aniso_U_13
_atom_site_aniso_U_12
Sb1 0.0533(4) 0.0384(5) 0.0485(4) 0.0003(4) 0.0046(3) 0.0010(4)
Sb2 0.0657(4) 0.0351(5) 0.0476(4) -0.0033(4) 0.0114(3) -0.0035(4)
S1 0.0503(14) 0.049(2) 0.0407(13) -0.0033(11) 0.0017(10) 0.0060(11)
S2 0.0532(14) 0.045(2) 0.0436(13) -0.0012(11) 0.0008(11) 0.0032(11)
S4 0.0593(15) 0.0459(18) 0.0482(14) -0.0041(11) -0.0015(11) 0.0063(11)
S3 0.0641(16) 0.063(2) 0.0463(14) -0.0082(12) 0.0009(12) 0.0112(12)
C1 0.041(4) 0.056(7) 0.027(4) -0.004(4) 0.012(3) -0.019(4)
C2 0.036(4) 0.041(7) 0.055(5) 0.012(4) 0.010(4) -0.018(4)
C8 0.062(6) 0.065(9) 0.066(6) 0.002(6) 0.014(5) -0.002(6)
C3 0.047(5) 0.037(7) 0.038(5) -0.002(4) 0.001(4) 0.000(4)
C5 0.041(5) 0.048(8) 0.057(6) -0.011(4) 0.013(4) -0.010(4)
C7 0.063(6) 0.066(10) 0.087(8) -0.022(6) 0.035(6) 0.000(5)
C4 0.042(4) 0.039(7) 0.043(5) -0.009(4) 0.001(4) -0.001(4)
C6 0.037(5) 0.041(7) 0.058(6) -0.002(4) 0.015(4) -0.003(4)
C6A 0.073(6) 0.045(8) 0.046(5) -0.006(5) -0.008(5) 0.011(6)
C5A 0.074(7) 0.064(9) 0.079(8) -0.019(8) -0.013(6) 0.017(8)
C2A 0.055(6) 0.063(8) 0.046(6) 0.003(5) 0.003(4) 0.001(5)
C1A 0.031(4) 0.035(8) 0.074(6) 0.003(5) 0.003(4) 0.004(4)
C4A 0.091(9) 0.108(13) 0.049(7) -0.013(7) 0.017(6) 0.025(8)
C3A 0.075(8) 0.101(12) 0.059(8) 0.026(7) 0.024(6) 0.006(7)
C6B 0.050(7) 0.083(12) 0.081(8) -0.003(7) 0.005(6) -0.016(6)
C5B 0.089(9) 0.101(12) 0.095(9) 0.005(9) 0.023(7) -0.041(10)
C1B 0.051(6) 0.071(9) 0.046(6) 0.007(5) 0.013(5) 0.005(5)
C2B 0.067(8) 0.077(10) 0.081(8) 0.006(6) 0.008(6) 0.000(6)
C3B 0.050(7) 0.126(17) 0.103(10) -0.022(10) -0.002(6) 0.008(9)
C4B 0.056(8) 0.126(18) 0.100(10) -0.037(9) 0.022(7) -0.035(8)
C6C 0.051(7) 0.075(11) 0.084(8) 0.007(7) 0.018(6) -0.013(6)
C1C 0.051(6) 0.064(9) 0.040(5) -0.006(5) 0.002(5) 0.014(5)
C5C 0.075(8) 0.079(11) 0.109(10) 0.027(9) 0.015(7) -0.032(8)
C3C 0.051(7) 0.145(17) 0.106(10) -0.003(10) 0.034(7) -0.003(8)
C4C 0.067(8) 0.152(19) 0.079(9) 0.030(9) 0.011(7) -0.050(10)
C2C 0.076(8) 0.088(10) 0.059(7) -0.005(6) 0.002(6) -0.006(7)
C2D 0.061(6) 0.075(9) 0.056(6) 0.001(6) -0.003(5) -0.015(7)
C1D 0.079(7) 0.052(8) 0.044(6) -0.016(5) 0.031(5) -0.022(5)
C6D 0.107(9) 0.102(13) 0.067(7) 0.007(7) 0.012(7) -0.057(8)
C5D 0.086(9) 0.157(16) 0.075(8) -0.007(10) -0.010(7) -0.070(10)
C3D 0.077(7) 0.079(11) 0.071(7) 0.006(6) 0.000(6) -0.001(7)
C4D 0.072(8) 0.114(14) 0.068(8) 0.002(7) 0.004(6) -0.008(8)

loop_
_atom_type_symbol
_atom_type_description
_atom_type_scat_dispersion_real
_atom_type_scat_dispersion_imag
_atom_type_scat_source
C C 0.0033 0.0016 'International Tables Vol C Tables 4.2.6.8 and 6.1.1.4'
H H 0.0000 0.0000 'International Tables Vol C Tables 4.2.6.8 and 6.1.1.4'
S S 0.1246 0.1234 'International Tables Vol C Tables 4.2.6.8 and 6.1.1.4'
Sb Sb -0.5866 1.5461 'International Tables Vol C Tables 4.2.6.8 and 6.1.1.4'

loop_
_geom_angle_atom_site_label_1
_geom_angle_atom_site_label_2
_geom_angle_atom_site_label_3
_geom_angle
_geom_angle_site_symmetry_1
_geom_angle_site_symmetry_3
_geom_angle_publ_flag
C1A Sb1 C1B 93.3(3) . . ?
C1A Sb1 C1 98.2(3) . . ?
C1B Sb1 C1 97.0(4) . . ?
C1C Sb2 C1D 95.7(3) . . ?
C1C Sb2 C2 95.2(3) . . ?
C1D Sb2 C2 99.3(3) . . ?
C3 S1 C1 96.5(4) . . ?
C3 S2 C2 95.8(4) . . ?
C6 S4 C4 95.8(4) . . ?
C5 S3 C4 96.6(4) . . ?
C2 C1 S1 116.0(7) . . ?
C2 C1 Sb1 123.8(6) . . ?
S1 C1 Sb1 120.2(4) . . ?
C1 C2 S2 117.6(7) . . ?
C1 C2 Sb2 123.2(6) . . ?
S2 C2 Sb2 119.2(4) . . ?
C4 C3 S1 122.0(6) . . ?
C4 C3 S2 123.9(6) . . ?
S1 C3 S2 114.0(5) . . ?
C6 C5 C7 127.1(9) . . ?
C6 C5 S3 116.2(7) . . ?
C7 C5 S3 116.6(7) . . ?
C3 C4 S4 124.2(6) . . ?
C3 C4 S3 121.9(6) . . ?
S4 C4 S3 113.9(5) . . ?
C5 C6 C8 126.5(8) . . ?
C5 C6 S4 117.4(7) . . ?
C8 C6 S4 116.1(7) . . ?
C1A C6A C5A 121.2(11) . . ?
C4A C5A C6A 120.4(12) . . ?
C3A C2A C1A 122.4(10) . . ?
C6A C1A C2A 115.9(9) . . ?
C6A C1A Sb1 124.6(7) . . ?
C2A C1A Sb1 119.5(7) . . ?
C3A C4A C5A 120.0(12) . . ?
C4A C3A C2A 120.1(11) . . ?
C1B C6B C5B 121.9(12) . . ?
C4B C5B C6B 119.2(15) . . ?
C6B C1B C2B 116.6(11) . . ?
C6B C1B Sb1 125.0(8) . . ?
C2B C1B Sb1 118.4(9) . . ?
C3B C2B C1B 119.9(12) . . ?
C4B C3B C2B 122.5(12) . . ?
C3B C4B C5B 119.9(13) . . ?
C1C C6C C5C 123.1(13) . . ?
C2C C1C C6C 114.7(11) . . ?
C2C C1C Sb2 121.0(9) . . ?
C6C C1C Sb2 124.1(8) . . ?
C4C C5C C6C 119.2(15) . . ?
C4C C3C C2C 121.1(13) . . ?
C3C C4C C5C 119.4(12) . . ?
C3C C2C C1C 122.6(12) . . ?
C1D C2D C3D 122.4(10) . . ?
C6D C1D C2D 117.1(9) . . ?
C6D C1D Sb2 118.8(8) . . ?
C2D C1D Sb2 123.7(7) . . ?
C1D C6D C5D 120.1(11) . . ?
C4D C5D C6D 121.3(12) . . ?
C4D C3D C2D 119.9(12) . . ?
C5D C4D C3D 119.2(11) . . ?

loop_
_geom_bond_atom_site_label_1
_geom_bond_atom_site_label_2
_geom_bond_distance
_geom_bond_site_symmetry_2
_geom_bond_publ_flag
Sb1 C1A 2.116(9) . ?
Sb1 C1B 2.125(11) . ?
Sb1 C1 2.142(9) . ?
Sb2 C1C 2.128(11) . ?
Sb2 C1D 2.130(10) . ?
Sb2 C2 2.146(9) . ?
S1 C3 1.758(8) . ?
S1 C1 1.765(9) . ?
S2 C3 1.761(8) . ?
S2 C2 1.762(9) . ?
S4 C6 1.749(9) . ?
S4 C4 1.749(8) . ?
S3 C5 1.743(9) . ?
S3 C4 1.750(8) . ?
C1 C2 1.361(10) . ?
C8 C6 1.508(13) . ?
C3 C4 1.368(11) . ?
C5 C6 1.357(11) . ?
C5 C7 1.497(12) . ?
C6A C1A 1.385(13) . ?
C6A C5A 1.397(13) . ?
C5A C4A 1.361(17) . ?
C2A C3A 1.372(14) . ?
C2A C1A 1.403(12) . ?
C4A C3A 1.351(17) . ?
C6B C1B 1.375(14) . ?
C6B C5B 1.404(14) . ?
C5B C4B 1.372(17) . ?
C1B C2B 1.402(13) . ?
C2B C3B 1.394(16) . ?
C3B C4B 1.313(19) . ?
C6C C1C 1.383(14) . ?
C6C C5C 1.384(14) . ?
C1C C2C 1.383(13) . ?
C5C C4C 1.376(18) . ?
C3C C4C 1.330(18) . ?
C3C C2C 1.380(16) . ?
C2D C1D 1.386(14) . ?
C2D C3D 1.397(12) . ?
C1D C6D 1.369(13) . ?
C6D C5D 1.434(15) . ?
C5D C4D 1.346(18) . ?
C3D C4D 1.368(15) . ?

loop_
_cod_related_entry_id
_cod_related_entry_database
_cod_related_entry_code
1 ChemSpider 30652742
